data_2208466
loop_
_publ_author_name
'Wang, Yan-Ling'
'Yu, Wen-Tao'
'Chen, Hong-Yu'
'Xu, Dong'
'Guo, Wen-Feng'

_publ_section_title
;
 Bis(<i>N</i>-ethylpyridinium)
 bis(2-thioxo-1,3-dithiole-4,5-dithiolato)zincate(II)
;
_journal_coeditor_code XU6112
_journal_issue 3
_journal_name_full 'Acta Crystallographica Section E'
_journal_page_first m623
_journal_page_last m624
_journal_paper_doi 10.1107/S1600536806006210
_journal_volume 62
_journal_year 2006
_chemical_formula_iupac '(C7 H10 N)2 [Zn (C3 S5)2]'
_chemical_formula_moiety '2C7 H10 N +, C6 S10 Zn 2-'
_chemical_formula_sum 'C20 H20 N2 S10 Zn'
_chemical_formula_weight 674.35
_chemical_name_systematic
;
Bis(N-ethylpyridinium) bis(2-thioxo-1,3-dithiole-4,5-dithiolato)zincate(II)
;
_space_group_IT_number 12
_symmetry_cell_setting monoclinic
_symmetry_space_group_name_Hall '-C 2y'
_symmetry_space_group_name_H-M 'C 1 2/m 1'
_atom_sites_solution_hydrogens geom
_atom_sites_solution_primary direct
_atom_sites_solution_secondary difmap
_audit_creation_method SHELXTL-97
_cell_angle_alpha 90.00
_cell_angle_beta 106.934(2)
_cell_angle_gamma 90.00
_cell_formula_units_Z 4
_cell_length_a 19.948(4)
_cell_length_b 14.733(3)
_cell_length_c 10.001(2)
_cell_measurement_reflns_used 3979
_cell_measurement_temperature 298(2)
_cell_measurement_theta_max 24.9
_cell_measurement_theta_min 2.1
_cell_volume 2811.8(10)
_computing_cell_refinement 'SAINT (Bruker, 1998)'
_computing_data_collection 'SMART (Bruker, 1998)'
_computing_data_reduction SAINT
_computing_molecular_graphics SHELXTL
_computing_publication_material SHELXTL
_computing_structure_refinement 'SHELXTL (Bruker, 1997)'
_computing_structure_solution 'SIR97 (Altomare <i>et al.</i>,  1999)'
_diffrn_ambient_temperature 298(2)
_diffrn_measured_fraction_theta_full 0.99
_diffrn_measured_fraction_theta_max 0.99
_diffrn_measurement_device_type 'Bruker SMART CCD area-detector'
_diffrn_measurement_method '\f and \w'
_diffrn_radiation_monochromator graphite
_diffrn_radiation_source 'fine-focus sealed tube'
_diffrn_radiation_type MoK\a
_diffrn_radiation_wavelength 0.71073
_diffrn_reflns_av_R_equivalents 0.030
_diffrn_reflns_av_sigmaI/netI 0.034
_diffrn_reflns_limit_h_max 23
_diffrn_reflns_limit_h_min -23
_diffrn_reflns_limit_k_max 15
_diffrn_reflns_limit_k_min -17
_diffrn_reflns_limit_l_max 11
_diffrn_reflns_limit_l_min -11
_diffrn_reflns_number 7034
_diffrn_reflns_theta_full 25.1
_diffrn_reflns_theta_max 25.1
_diffrn_reflns_theta_min 2.1
_diffrn_standards_interval_count 0
_diffrn_standards_interval_time 0
_diffrn_standards_number 0
_exptl_absorpt_coefficient_mu 1.631
_exptl_absorpt_correction_T_max 0.476
_exptl_absorpt_correction_T_min 0.280
_exptl_absorpt_correction_type multi-scan
_exptl_absorpt_process_details '(SADABS; Bruker, 1998)'
_exptl_crystal_colour red
_exptl_crystal_density_diffrn 1.593
_exptl_crystal_density_method 'not measured'
_exptl_crystal_description block
_exptl_crystal_F_000 1376
_exptl_crystal_size_max 0.79
_exptl_crystal_size_mid 0.68
_exptl_crystal_size_min 0.45
_refine_diff_density_max 0.34
_refine_diff_density_min -0.97
_refine_ls_extinction_method none
_refine_ls_goodness_of_fit_ref 1.057
_refine_ls_hydrogen_treatment constr
_refine_ls_matrix_type full
_refine_ls_number_parameters 162
_refine_ls_number_reflns 2593
_refine_ls_number_restraints 0
_refine_ls_restrained_S_all 1.057
_refine_ls_R_factor_all 0.044
_refine_ls_R_factor_gt 0.038
_refine_ls_shift/su_max 0.000
_refine_ls_shift/su_mean 0.000
_refine_ls_structure_factor_coef Fsqd
_refine_ls_weighting_details 'calc w=1/[\s^2^(Fo^2^)+(0.0651P)^2^+1.3911P] where P=(Fo^2^+2Fc^2^)/3'
_refine_ls_weighting_scheme calc
_refine_ls_wR_factor_gt 0.101
_refine_ls_wR_factor_ref 0.106
_reflns_number_gt 2229
_reflns_number_total 2593
_reflns_threshold_expression I>2\s(I)
_cod_data_source_file xu6112.cif
_cod_data_source_block I
_cod_depositor_comments
;
The following automatic conversions were performed:
'_symmetry_cell_setting' value 'Monoclinic' changed to 'monoclinic'
according to '/home/saulius/struct/CIF-dictionaries/cif_core.dic'
dictionary named 'cif_core.dic' version 2.4.1 from 2010-06-29.

Automatic conversion script
Id: cif_fix_enum 1527 2010-12-29 10:47:43Z saulius 

The following automatic conversions were performed:

'_symmetry_cell_setting' value 'Monoclinic' changed to 'monoclinic'
according to /home/saulius/struct/CIF-dictionaries/cif_core.dic
dictionary named 'cif_core.dic' version 2.4.1 from 2010-06-29.

Automatic conversion script
Id: cif_fix_values 1715 2011-07-08 13:25:40Z adriana 
;
_cod_original_cell_volume 2811.7(10)
_cod_original_sg_symbol_H-M 'C 2/m'
_cod_database_code 2208466
_cod_database_fobs_code 2208466

loop_
_symmetry_equiv_pos_as_xyz
'x, y, z'
'-x, y, -z'
'x+1/2, y+1/2, z'
'-x+1/2, y+1/2, -z'
'-x, -y, -z'
'x, -y, z'
'-x+1/2, -y+1/2, -z'
'x+1/2, -y+1/2, z'

loop_
_atom_site_type_symbol
_atom_site_label
_atom_site_fract_x
_atom_site_fract_y
_atom_site_fract_z
_atom_site_U_iso_or_equiv
_atom_site_adp_type
_atom_site_calc_flag
_atom_site_refinement_flags
_atom_site_occupancy
Zn Zn1 0.0000 0.21887(3) 0.5000 0.04372(17) Uani d S 1
S S1 0.35570(4) 0.17732(7) 0.92614(10) 0.0666(3) Uani d . 1
S S2 0.24779(4) 0.25404(6) 0.68010(8) 0.0495(2) Uani d . 1
S S3 0.20365(4) 0.14024(6) 0.86806(8) 0.0546(2) Uani d . 1
S S4 0.05160(4) 0.14982(7) 0.71531(9) 0.0612(3) Uani d . 1
S S5 0.10442(4) 0.28569(5) 0.48658(8) 0.0455(2) Uani d . 1
N N1 0.41954(18) 0.0000 0.2628(4) 0.0535(9) Uani d S 1
N N2 0.11350(18) 0.0000 0.3161(4) 0.0505(9) Uani d S 1
C C1 0.27379(14) 0.1899(2) 0.8291(3) 0.0465(7) Uani d . 1
C C2 0.15754(13) 0.23593(18) 0.6386(3) 0.0388(6) Uani d . 1
C C3 0.13687(13) 0.1821(2) 0.7284(3) 0.0419(6) Uani d . 1
C C4 0.5401(3) 0.0000 0.1932(6) 0.0749(15) Uani d S 1
H H4A 0.5818 0.0000 0.1693 0.090 Uiso d SR 1
C C5 0.50919(19) 0.0804(3) 0.2102(4) 0.0719(10) Uani d . 1
H H5 0.5301 0.1352 0.1994 0.086 Uiso d R 1
C C6 0.44763(18) 0.0791(2) 0.2430(3) 0.0602(8) Uani d . 1
H H6 0.4252 0.1332 0.2515 0.072 Uiso calc R 1
C C7 0.3538(2) 0.0000 0.3081(6) 0.0691(13) Uani d S 1
H H7 0.3530 0.0533 0.3645 0.083 Uiso d R 1
C C8 0.2929(3) 0.0000 0.1848(7) 0.107(2) Uani d S 1
H H8A 0.2513 0.0000 0.2145 0.128 Uiso d SR 1
H H8 0.2935 0.0532 0.1297 0.128 Uiso d R 1
C C9 0.2098(3) 0.0000 0.5351(6) 0.0876(18) Uani d S 1
H H9A 0.2202 0.0000 0.6350 0.105 Uiso d SR 1
H H9 0.2295 0.0532 0.5059 0.105 Uiso d R 1
C C10 0.1317(3) 0.0000 0.4705(5) 0.0832(17) Uani d S 1
H H10 0.1116 0.0533 0.5011 0.100 Uiso d R 1
C C11 0.10657(14) 0.0784(2) 0.2463(4) 0.0535(8) Uani d . 1
H H11 0.1106 0.1328 0.2951 0.064 Uiso d R 1
C C12 0.09364(16) 0.0798(2) 0.1056(4) 0.0578(8) Uani d . 1
H H12 0.0893 0.1348 0.0582 0.069 Uiso d R 1
C C13 0.0871(2) 0.0000 0.0340(5) 0.0604(12) Uani d S 1
H H13A 0.0783 0.0000 -0.0626 0.072 Uiso d SR 1

loop_
_atom_site_aniso_label
_atom_site_aniso_U_11
_atom_site_aniso_U_22
_atom_site_aniso_U_33
_atom_site_aniso_U_12
_atom_site_aniso_U_13
_atom_site_aniso_U_23
Zn1 0.0249(2) 0.0616(3) 0.0390(3) 0.000 0.00050(19) 0.000
S1 0.0297(4) 0.0911(7) 0.0671(6) 0.0114(4) -0.0048(4) 0.0010(5)
S2 0.0259(4) 0.0667(5) 0.0513(5) -0.0031(3) 0.0039(3) 0.0026(4)
S3 0.0327(4) 0.0826(6) 0.0428(4) 0.0086(3) 0.0022(3) 0.0149(4)
S4 0.0297(4) 0.0959(6) 0.0532(5) -0.0045(4) 0.0045(3) 0.0266(4)
S5 0.0305(4) 0.0627(5) 0.0381(4) -0.0019(3) 0.0020(3) 0.0072(3)
N1 0.0406(19) 0.062(2) 0.055(2) 0.000 0.0081(16) 0.000
N2 0.0419(19) 0.064(2) 0.050(2) 0.000 0.0207(16) 0.000
C1 0.0297(13) 0.0603(17) 0.0430(16) 0.0085(12) 0.0006(12) -0.0094(13)
C2 0.0222(12) 0.0518(15) 0.0377(15) 0.0001(10) 0.0014(11) -0.0047(12)
C3 0.0267(13) 0.0613(17) 0.0331(14) 0.0039(11) 0.0013(10) 0.0034(12)
C4 0.041(3) 0.113(5) 0.072(4) 0.000 0.017(2) 0.000
C5 0.063(2) 0.090(3) 0.062(2) -0.029(2) 0.0167(18) -0.0140(19)
C6 0.0589(19) 0.064(2) 0.056(2) -0.0048(16) 0.0145(16) -0.0082(16)
C7 0.051(3) 0.075(3) 0.082(4) 0.000 0.021(3) 0.000
C8 0.045(3) 0.165(7) 0.099(5) 0.000 0.003(3) 0.000
C9 0.110(5) 0.091(4) 0.048(3) 0.000 0.000(3) 0.000
C10 0.095(4) 0.112(5) 0.049(3) 0.000 0.032(3) 0.000
C11 0.0404(15) 0.0513(17) 0.073(2) -0.0013(13) 0.0232(15) -0.0074(16)
C12 0.0444(16) 0.066(2) 0.064(2) 0.0039(14) 0.0157(15) 0.0149(17)
C13 0.042(2) 0.085(4) 0.052(3) 0.000 0.010(2) 0.000

loop_
_atom_type_symbol
_atom_type_description
_atom_type_scat_dispersion_real
_atom_type_scat_dispersion_imag
_atom_type_scat_source
C C 0.0033 0.0016 'International Tables Vol C Tables 4.2.6.8 and 6.1.1.4'
H H 0.0000 0.0000 'International Tables Vol C Tables 4.2.6.8 and 6.1.1.4'
N N 0.0061 0.0033 'International Tables Vol C Tables 4.2.6.8 and 6.1.1.4'
S S 0.1246 0.1234 'International Tables Vol C Tables 4.2.6.8 and 6.1.1.4'
Zn Zn 0.2839 1.4301 'International Tables Vol C Tables 4.2.6.8 and 6.1.1.4'

loop_
_geom_angle_atom_site_label_1
_geom_angle_atom_site_label_2
_geom_angle_atom_site_label_3
_geom_angle_site_symmetry_1
_geom_angle_site_symmetry_3
_geom_angle
S4 Zn1 S4 2_556 . 128.28(6)
S4 Zn1 S5 2_556 . 106.92(3)
S4 Zn1 S5 . . 94.33(3)
S4 Zn1 S5 2_556 2_556 94.33(3)
S4 Zn1 S5 . 2_556 106.92(3)
S5 Zn1 S5 . 2_556 130.30(5)
C1 S2 C2 . . 98.77(14)
C1 S3 C3 . . 98.67(14)
C3 S4 Zn1 . . 96.29(9)
C2 S5 Zn1 . . 95.63(9)
C6 N1 C6 6 . 121.9(4)
C6 N1 C7 6 . 119.0(2)
C6 N1 C7 . . 119.0(2)
C11 N2 C11 6 . 119.7(4)
C11 N2 C10 6 . 120.14(19)
C11 N2 C10 . . 120.14(19)
S1 C1 S2 . . 124.80(19)
S1 C1 S3 . . 123.40(19)
S2 C1 S3 . . 111.79(15)
C3 C2 S5 . . 127.0(2)
C3 C2 S2 . . 115.2(2)
S5 C2 S2 . . 117.78(16)
C2 C3 S4 . . 126.5(2)
C2 C3 S3 . . 115.59(19)
S4 C3 S3 . . 117.94(16)
C5 C4 C5 . 6 119.8(5)
C5 C4 H4A . . 120.1
C5 C4 H4A 6 . 120.1
C6 C5 C4 . . 119.3(4)
C6 C5 H5 . . 120.4
C4 C5 H5 . . 120.3
N1 C6 C5 . . 119.7(3)
N1 C6 H6 . . 120.1
C5 C6 H6 . . 120.1
C8 C7 N1 . . 109.3(5)
C8 C7 H7 . . 110.0
N1 C7 H7 . . 109.7
C7 C8 H8A . . 108.8
C7 C8 H8 . . 109.8
H8A C8 H8 . . 109.5
C10 C9 H9A . . 109.2
C10 C9 H9 . . 109.6
H9A C9 H9 . . 109.5
N2 C10 C9 . . 110.9(4)
N2 C10 H10 . . 109.4
C9 C10 H10 . . 109.6
N2 C11 C12 . . 121.0(3)
N2 C11 H11 . . 119.5
C12 C11 H11 . . 119.5
C11 C12 C13 . . 119.5(3)
C11 C12 H12 . . 120.3
C13 C12 H12 . . 120.2
C12 C13 C12 . 6 119.2(5)
C12 C13 H13A . . 120.4
C12 C13 H13A 6 . 120.4

loop_
_geom_bond_atom_site_label_1
_geom_bond_atom_site_label_2
_geom_bond_site_symmetry_2
_geom_bond_distance
_geom_bond_publ_flag
Zn1 S4 2_556 2.3323(9) ?
Zn1 S4 . 2.3323(9) y
Zn1 S5 . 2.3429(8) y
Zn1 S5 2_556 2.3429(8) ?
S1 C1 . 1.650(3) y
S2 C1 . 1.713(3) y
S2 C2 . 1.746(3) y
S3 C1 . 1.721(3) y
S3 C3 . 1.738(3) y
S4 C3 . 1.734(3) y
S5 C2 . 1.742(3) y
N1 C6 6 1.333(4) ?
N1 C6 . 1.333(4) ?
N1 C7 . 1.507(6) ?
N2 C11 6 1.336(4) ?
N2 C11 . 1.336(4) ?
N2 C10 . 1.479(6) ?
C2 C3 . 1.349(4) ?
C4 C5 . 1.369(5) ?
C4 C5 6 1.369(5) ?
C4 H4A . 0.9300 ?
C5 C6 . 1.360(5) ?
C5 H5 . 0.9300 ?
C6 H6 . 0.9300 ?
C7 C8 . 1.456(7) ?
C7 H7 . 0.9700 ?
C8 H8A . 0.9600 ?
C8 H8 . 0.9600 ?
C9 C10 . 1.503(8) ?
C9 H9A . 0.9600 ?
C9 H9 . 0.9600 ?
C10 H10 . 0.9700 ?
C11 C12 . 1.355(4) ?
C11 H11 . 0.9300 ?
C12 C13 . 1.363(4) ?
C12 H12 . 0.9300 ?
C13 C12 6 1.363(4) ?
C13 H13A . 0.9300 ?
